data_7714480
loop_
_publ_author_name
'Sun, Dameng'
'Huang, Xin'
'Man, Ruo-Jun'
'Jia, Xinjie'
'Song, Xinluan'
'Wang, Sihan'
'Xue, Xingyong'
'Liu, Hongming'
'Ma, Zhen'

_publ_section_title
;
 Fe(II) complexes of 2,2':6',2"-terpyridine ligands functionalized with
 substituted-phenyl groups: Synthesis, crystal structures and anticancer
 potential
;
_journal_name_full 'Dalton Transactions'
_journal_paper_doi 10.1039/D3DT02732E
_journal_year 2023
_chemical_formula_moiety '2(Br), C44 H34 Fe N6 O4 S2'
_chemical_formula_sum 'C44 H34 Br2 Fe N6 O4 S2'
_chemical_formula_weight 990.56
_space_group_crystal_system triclinic
_space_group_IT_number 2
_space_group_name_Hall '-P 1'
_space_group_name_H-M_alt 'P -1'
_atom_sites_solution_hydrogens geom
_atom_sites_solution_primary dual
_audit_creation_date 2023-11-12
_audit_creation_method
;
Olex2 1.5
(compiled 2021.11.18 svn.ra9532c28 for OlexSys, GUI svn.r6429)
;
_audit_update_record
;
2023-11-12 deposited with the CCDC.	2023-11-16 downloaded from the CCDC.
;
_cell_angle_alpha 79.159(11)
_cell_angle_beta 85.249(10)
_cell_angle_gamma 75.473(11)
_cell_formula_units_Z 2
_cell_length_a 8.8732(10)
_cell_length_b 15.936(2)
_cell_length_c 16.198(2)
_cell_measurement_reflns_used 1325
_cell_measurement_temperature 296(2)
_cell_measurement_theta_max 21.0770
_cell_measurement_theta_min 4.0250
_cell_volume 2176.1(5)
_computing_molecular_graphics 'Olex2 1.5 (Dolomanov et al., 2009)'
_computing_publication_material 'Olex2 1.5 (Dolomanov et al., 2009)'
_computing_structure_refinement 'SHELXL 2018/3 (Sheldrick, 2015)'
_computing_structure_solution 'SHELXT 2018/2 (Sheldrick, 2018)'
_diffrn_ambient_temperature 296(2)
_diffrn_measured_fraction_theta_full 0.996
_diffrn_measured_fraction_theta_max 0.996
_diffrn_measurement_device_type 'multiwire proportional'
_diffrn_measurement_method 'phi and omega scans'
_diffrn_radiation_monochromator graphite
_diffrn_radiation_type MoK\a
_diffrn_radiation_wavelength 0.71073
_diffrn_reflns_av_R_equivalents 0.0912
_diffrn_reflns_av_unetI/netI 0.2002
_diffrn_reflns_Laue_measured_fraction_full 0.996
_diffrn_reflns_Laue_measured_fraction_max 0.996
_diffrn_reflns_limit_h_max 10
_diffrn_reflns_limit_h_min -9
_diffrn_reflns_limit_k_max 18
_diffrn_reflns_limit_k_min -18
_diffrn_reflns_limit_l_max 19
_diffrn_reflns_limit_l_min -19
_diffrn_reflns_number 15311
_diffrn_reflns_point_group_measured_fraction_full 0.996
_diffrn_reflns_point_group_measured_fraction_max 0.996
_diffrn_reflns_theta_full 25.027
_diffrn_reflns_theta_max 25.027
_diffrn_reflns_theta_min 3.427
_exptl_absorpt_coefficient_mu 2.328
_exptl_absorpt_correction_T_max 1.00000
_exptl_absorpt_correction_T_min 0.93644
_exptl_absorpt_process_details 'CrysAlisPro 1.171.38.41'
_exptl_crystal_colour black
_exptl_crystal_colour_primary black
_exptl_crystal_density_diffrn 1.512
_exptl_crystal_description plate
_exptl_crystal_F_000 1000
_exptl_crystal_size_max 0.17
_exptl_crystal_size_mid 0.1
_exptl_crystal_size_min 0.05
_refine_diff_density_max 0.910
_refine_diff_density_min -0.738
_refine_diff_density_rms 0.108
_refine_ls_extinction_method none
_refine_ls_goodness_of_fit_ref 0.980
_refine_ls_hydrogen_treatment constr
_refine_ls_matrix_type full
_refine_ls_number_parameters 578
_refine_ls_number_reflns 7679
_refine_ls_number_restraints 119
_refine_ls_restrained_S_all 0.980
_refine_ls_R_factor_all 0.2022
_refine_ls_R_factor_gt 0.0902
_refine_ls_shift/su_max 0.006
_refine_ls_shift/su_mean 0.000
_refine_ls_structure_factor_coef Fsqd
_refine_ls_weighting_details 'w=1/[\s^2^(Fo^2^)+(0.0935P)^2^] where P=(Fo^2^+2Fc^2^)/3'
_refine_ls_weighting_scheme calc
_refine_ls_wR_factor_gt 0.1876
_refine_ls_wR_factor_ref 0.2516
_reflns_Friedel_coverage 0.000
_reflns_number_gt 3309
_reflns_number_total 7679
_reflns_threshold_expression 'I > 2\s(I)'
_cod_data_source_file d3dt02732e2.cif
_cod_data_source_block febr_8
_cod_original_cell_volume 2176.2(5)
_cod_database_code 7714480
_shelx_shelxl_version_number 2018/3
_shelx_space_group_comment
;
The symmetry employed for this shelxl refinement is uniquely defined
by the following loop, which should always be used as a source of
symmetry information in preference to the above space-group names.
They are only intended as comments.
;
_shelx_estimated_absorpt_t_max 0.892
_shelx_estimated_absorpt_t_min 0.693
_olex2_refinement_description
;
1. Fixed Uiso
 At 1.2 times of:
  All C(H) groups
 At 1.5 times of:
  All C(H,H,H) groups
2. Restrained distances
 S0-O4A \\sim S006-O4
 with sigma of 0.02
 S0-C41 \\sim S006-C41
 with sigma of 0.02
 S0-O3A \\sim S006-O3
 with sigma of 0.02
 S0-C44A \\sim S006-C44
 with sigma of 0.02
 O4-O3 \\sim O4A-O3A
 with sigma of 0.02
 O4-C44 \\sim O4A-C44A
 with sigma of 0.02
 O3-C44 \\sim O3A-C44A
 with sigma of 0.02
3. Uiso/Uaniso restraints and constraints
S006 \\sim O3 \\sim O4 \\sim C41 \\sim C44: within 2A with sigma of 0.01 and
sigma for terminal atoms of 0.02 within 2A
S0 \\sim O3A \\sim O4A \\sim C41 \\sim C44A: within 2A with sigma of 0.01 and
sigma for terminal atoms of 0.02 within 2A
Uanis(C44) \\sim Ueq: with sigma of 0.02 and sigma for terminal atoms of 0.01
Uanis(C44A) \\sim Ueq: with sigma of 0.02 and sigma for terminal atoms of 0.01
4. Rigid body (RIGU) restrains
 S006, O3, O4, C41, C44
 with sigma for 1-2 distances of 0.01 and sigma for 1-3 distances of 0.02
 S0, O3A, O4A, C41, C44A
 with sigma for 1-2 distances of 0.01 and sigma for 1-3 distances of 0.02
5. Others
 Sof(S0)=Sof(O3A)=Sof(O4A)=Sof(C44A)=Sof(H44D)=Sof(H44E)=Sof(H44F)=1-FVAR(1)
 Sof(S006)=Sof(O3)=Sof(O4)=Sof(C44)=Sof(H44A)=Sof(H44B)=Sof(H44C)=FVAR(1)
 Fixed Sof: Br1(0.5)
6.a Aromatic/amide H refined with riding coordinates:
 C1(H1), C2(H2), C3(H3), C4(H4), C7(H7), C9(H9), C12(H12), C13(H13), C14(H14),
 C15(H15), C17(H17), C18(H18), C20(H20), C21(H21), C23(H23), C24(H24), C25(H25),
  C26(H26), C29(H29), C31(H31), C34(H34), C35(H35), C36(H36), C37(H37),
 C39(H39), C40(H40), C42(H42), C43(H43)
6.b Idealised Me refined as rotating group:
 C22(H22A,H22B,H22C), C44(H44A,H44B,H44C), C44A(H44D,H44E,H44F)
;
_smtbx_masks_void_probe_radius 1.2
_smtbx_masks_void_truncation_radius 1.2
_olex2_submission_special_instructions 'No special instructions were received'

loop_
_space_group_symop_operation_xyz
'x, y, z'
'-x, -y, -z'

loop_
_atom_site_label
_atom_site_type_symbol
_atom_site_fract_x
_atom_site_fract_y
_atom_site_fract_z
_atom_site_U_iso_or_equiv
_atom_site_adp_type
_atom_site_occupancy
_atom_site_site_symmetry_order
_atom_site_calc_flag
_atom_site_refinement_flags_posn
_atom_site_refinement_flags_adp
_atom_site_refinement_flags_occupancy
_atom_site_disorder_assembly
_atom_site_disorder_group
Br1 Br 0.1033(3) 0.0262(2) 0.54965(15) 0.0862(9) Uani 0.5 1 d . . P . .
Br2 Br 1.000000 0.500000 1.000000 0.0783(6) Uani 1 2 d S . P . .
Br3 Br 0.97100(15) 0.22057(9) 0.81075(10) 0.0871(5) Uani 1 1 d . . . . .
Fe1 Fe 0.57463(14) 0.25878(8) 0.21850(7) 0.0325(4) Uani 1 1 d . . . . .
S0 S 0.264(2) 0.4154(16) -0.4197(9) 0.101(5) Uani 0.417(17) 1 d D U P A 2
S004 S 0.5215(3) 0.05256(18) 0.88172(14) 0.0461(7) Uani 1 1 d . . . . .
S006 S 0.2795(19) 0.4179(11) -0.4230(6) 0.111(4) Uani 0.583(17) 1 d D U P A 1
O1 O 0.4841(8) -0.0323(4) 0.8954(4) 0.057(2) Uani 1 1 d . . . . .
O2 O 0.6601(8) 0.0586(5) 0.9157(4) 0.057(2) Uani 1 1 d . . . . .
O3 O 0.422(2) 0.3870(14) -0.4776(9) 0.114(7) Uani 0.583(17) 1 d D U P A 1
O3A O 0.322(3) 0.497(2) -0.4620(18) 0.130(9) Uani 0.417(17) 1 d D U P A 2
O4 O 0.208(3) 0.5189(11) -0.4429(13) 0.147(8) Uani 0.583(17) 1 d D U P A 1
O4A O 0.084(2) 0.436(2) -0.4065(13) 0.116(9) Uani 0.417(17) 1 d D U P A 2
N2 N 0.3953(8) 0.2026(5) 0.2294(4) 0.0358(19) Uani 1 1 d . . . . .
N3 N 0.5770(8) 0.2156(5) 0.3326(4) 0.0324(18) Uani 1 1 d . . . . .
N4 N 0.7543(8) 0.2980(5) 0.2476(4) 0.0364(19) Uani 1 1 d . . . . .
N5 N 0.7135(8) 0.1571(5) 0.1779(4) 0.0330(18) Uani 1 1 d . . . . .
N6 N 0.5609(8) 0.3010(5) 0.1014(4) 0.0314(18) Uani 1 1 d . . . . .
N7 N 0.4339(8) 0.3760(5) 0.2200(5) 0.0370(19) Uani 1 1 d . . . . .
C1 C 0.3036(10) 0.2001(6) 0.1676(6) 0.040(2) Uani 1 1 d . . . . .
H1 H 0.321478 0.227393 0.112969 0.048 Uiso 1 1 calc R U . . .
C2 C 0.1828(11) 0.1574(6) 0.1849(6) 0.049(3) Uani 1 1 d . . . . .
H2 H 0.120423 0.156832 0.141698 0.059 Uiso 1 1 calc R U . . .
C3 C 0.1542(11) 0.1155(7) 0.2658(6) 0.047(3) Uani 1 1 d . . . . .
H3 H 0.074112 0.086497 0.277708 0.056 Uiso 1 1 calc R U . . .
C4 C 0.2489(11) 0.1186(7) 0.3273(6) 0.049(3) Uani 1 1 d . . . . .
H4 H 0.233267 0.091151 0.382226 0.059 Uiso 1 1 calc R U . . .
C5 C 0.3672(10) 0.1620(6) 0.3088(5) 0.036(2) Uani 1 1 d . . . . .
C6 C 0.4703(10) 0.1711(5) 0.3708(5) 0.032(2) Uani 1 1 d . . . . .
C7 C 0.4659(11) 0.1419(6) 0.4549(5) 0.041(3) Uani 1 1 d . . . . .
H7 H 0.393548 0.110124 0.478648 0.049 Uiso 1 1 calc R U . . .
C8 C 0.5691(10) 0.1592(6) 0.5061(5) 0.037(2) Uani 1 1 d . . . . .
C9 C 0.6816(11) 0.2027(6) 0.4677(5) 0.045(3) Uani 1 1 d . . . . .
H9 H 0.754303 0.213553 0.499972 0.054 Uiso 1 1 calc R U . . .
C10 C 0.6843(9) 0.2297(6) 0.3813(5) 0.033(2) Uani 1 1 d . . . . .
C11 C 0.7896(10) 0.2761(6) 0.3299(5) 0.036(2) Uani 1 1 d . . . . .
C12 C 0.9137(11) 0.2988(7) 0.3593(6) 0.048(3) Uani 1 1 d . . . . .
H12 H 0.932984 0.285818 0.416406 0.058 Uiso 1 1 calc R U . . .
C13 C 1.0077(11) 0.3404(7) 0.3035(7) 0.057(3) Uani 1 1 d . . . . .
H13 H 1.094656 0.352921 0.322131 0.069 Uiso 1 1 calc R U . . .
C14 C 0.9724(11) 0.3636(7) 0.2195(6) 0.051(3) Uani 1 1 d . . . . .
H14 H 1.032487 0.394174 0.181384 0.061 Uiso 1 1 calc R U . . .
C15 C 0.8458(11) 0.3406(7) 0.1931(7) 0.052(3) Uani 1 1 d . . . . .
H15 H 0.823160 0.354852 0.136423 0.062 Uiso 1 1 calc R U . . .
C16 C 0.5597(11) 0.1327(6) 0.5999(5) 0.043(3) Uani 1 1 d . . . . .
C17 C 0.4208(13) 0.1211(9) 0.6386(6) 0.079(5) Uani 1 1 d . . . . .
H17 H 0.334966 0.128397 0.606328 0.094 Uiso 1 1 calc R U . . .
C18 C 0.4083(13) 0.0989(9) 0.7232(6) 0.073(4) Uani 1 1 d . . . . .
H18 H 0.313913 0.090747 0.748603 0.087 Uiso 1 1 calc R U . . .
C19 C 0.5324(11) 0.0885(7) 0.7720(5) 0.042(3) Uani 1 1 d . . . . .
C20 C 0.6702(11) 0.1027(7) 0.7363(6) 0.057(3) Uani 1 1 d . . . . .
H20 H 0.753569 0.097790 0.769511 0.069 Uiso 1 1 calc R U . . .
C21 C 0.6841(12) 0.1243(7) 0.6501(6) 0.057(3) Uani 1 1 d . . . . .
H21 H 0.778144 0.133474 0.625058 0.069 Uiso 1 1 calc R U . . .
C22 C 0.3643(11) 0.1269(7) 0.9189(6) 0.058(3) Uani 1 1 d . . . . .
H22A H 0.353900 0.111569 0.978909 0.087 Uiso 1 1 calc R U . . .
H22B H 0.270934 0.125085 0.893981 0.087 Uiso 1 1 calc R U . . .
H22C H 0.381222 0.185141 0.904219 0.087 Uiso 1 1 calc R U . . .
C23 C 0.7935(11) 0.0826(6) 0.2224(6) 0.038(2) Uani 1 1 d . . . . .
H23 H 0.778342 0.074202 0.280546 0.046 Uiso 1 1 calc R U . . .
C24 C 0.8946(11) 0.0187(6) 0.1889(6) 0.041(2) Uani 1 1 d . . . . .
H24 H 0.943856 -0.032919 0.223241 0.049 Uiso 1 1 calc R U . . .
C25 C 0.9241(11) 0.0300(7) 0.1052(6) 0.049(3) Uani 1 1 d . . . . .
H25 H 0.998606 -0.011914 0.081337 0.059 Uiso 1 1 calc R U . . .
C26 C 0.8411(10) 0.1054(6) 0.0551(6) 0.041(2) Uani 1 1 d . . . . .
H26 H 0.855897 0.113863 -0.003124 0.050 Uiso 1 1 calc R U . . .
C27 C 0.7369(10) 0.1669(6) 0.0934(5) 0.034(2) Uani 1 1 d . . . . .
C28 C 0.6359(9) 0.2487(6) 0.0487(5) 0.031(2) Uani 1 1 d . . . . .
C29 C 0.6075(10) 0.2690(6) -0.0366(5) 0.039(2) Uani 1 1 d . . . . .
H29 H 0.664438 0.233336 -0.073262 0.046 Uiso 1 1 calc R U . . .
C30 C 0.4919(11) 0.3440(6) -0.0669(5) 0.038(2) Uani 1 1 d . . . . .
C31 C 0.4194(10) 0.4003(6) -0.0092(5) 0.033(2) Uani 1 1 d . . . . .
H31 H 0.348161 0.452898 -0.028023 0.040 Uiso 1 1 calc R U . . .
C32 C 0.4547(10) 0.3768(6) 0.0762(6) 0.034(2) Uani 1 1 d . . . . .
C33 C 0.3863(9) 0.4226(6) 0.1444(6) 0.030(2) Uani 1 1 d . . . . .
C34 C 0.2866(11) 0.5036(6) 0.1378(6) 0.041(2) Uani 1 1 d . . . . .
H34 H 0.256171 0.534552 0.084820 0.050 Uiso 1 1 calc R U . . .
C35 C 0.2299(11) 0.5407(6) 0.2073(7) 0.050(3) Uani 1 1 d . . . . .
H35 H 0.159533 0.595398 0.202185 0.060 Uiso 1 1 calc R U . . .
C36 C 0.2792(12) 0.4953(7) 0.2840(7) 0.052(3) Uani 1 1 d . . . . .
H36 H 0.246316 0.519098 0.332503 0.063 Uiso 1 1 calc R U . . .
C37 C 0.3797(11) 0.4127(7) 0.2879(6) 0.043(3) Uani 1 1 d . . . . .
H37 H 0.411266 0.381080 0.340423 0.051 Uiso 1 1 calc R U . . .
C38 C 0.4404(11) 0.3622(6) -0.1537(6) 0.042(3) Uani 1 1 d . . . . .
C39 C 0.5358(12) 0.3286(6) -0.2191(6) 0.049(3) Uani 1 1 d . . . . .
H39 H 0.635593 0.294473 -0.207112 0.059 Uiso 1 1 calc R U . . .
C40 C 0.4872(13) 0.3441(7) -0.3013(6) 0.058(3) Uani 1 1 d . . . . .
H40 H 0.552770 0.321367 -0.343739 0.069 Uiso 1 1 calc R U . . .
C41 C 0.3394(18) 0.3940(9) -0.3175(7) 0.085(3) Uani 1 1 d D U . . .
C42 C 0.2391(15) 0.4249(9) -0.2532(7) 0.098(5) Uani 1 1 d . . . . .
H42 H 0.137454 0.456356 -0.264631 0.118 Uiso 1 1 calc R U . . .
C43 C 0.2906(13) 0.4089(8) -0.1739(6) 0.067(4) Uani 1 1 d . . . . .
H43 H 0.222643 0.430212 -0.131542 0.080 Uiso 1 1 calc R U . . .
C44 C 0.160(4) 0.3683(19) -0.4244(15) 0.101(7) Uani 0.583(17) 1 d D U P A 1
H44A H 0.207083 0.314197 -0.444171 0.151 Uiso 0.583(17) 1 calc R U P A 1
H44B H 0.079440 0.402860 -0.461190 0.151 Uiso 0.583(17) 1 calc R U P A 1
H44C H 0.116263 0.355582 -0.368573 0.151 Uiso 0.583(17) 1 calc R U P A 1
C44A C 0.324(4) 0.3407(18) -0.464(2) 0.085(8) Uani 0.417(17) 1 d D U P A 2
H44D H 0.429832 0.338672 -0.482133 0.127 Uiso 0.417(17) 1 calc R U P A 2
H44E H 0.261823 0.347362 -0.511533 0.127 Uiso 0.417(17) 1 calc R U P A 2
H44F H 0.318257 0.287012 -0.426242 0.127 Uiso 0.417(17) 1 calc R U P A 2

loop_
_atom_site_aniso_label
_atom_site_aniso_U_11
_atom_site_aniso_U_22
_atom_site_aniso_U_33
_atom_site_aniso_U_23
_atom_site_aniso_U_13
_atom_site_aniso_U_12
Br1 0.0552(17) 0.130(3) 0.0651(15) -0.0102(16) 0.0064(12) -0.0144(17)
Br2 0.0471(11) 0.1124(16) 0.0718(11) -0.0270(11) -0.0044(9) -0.0036(10)
Br3 0.0563(9) 0.0616(9) 0.1382(12) -0.0216(8) -0.0165(8) 0.0025(7)
Fe1 0.0223(7) 0.0361(8) 0.0373(8) -0.0049(6) 0.0014(6) -0.0060(6)
S0 0.125(8) 0.102(8) 0.062(7) -0.009(7) -0.039(7) 0.007(7)
S004 0.0413(16) 0.0572(19) 0.0361(14) 0.0023(13) -0.0018(12) -0.0123(14)
S006 0.151(7) 0.097(6) 0.059(5) -0.008(5) -0.047(5) 0.026(6)
O1 0.068(5) 0.045(4) 0.053(4) -0.002(3) 0.011(4) -0.015(4)
O2 0.044(4) 0.090(6) 0.040(4) -0.013(4) -0.007(3) -0.020(4)
O3 0.132(13) 0.133(14) 0.051(8) -0.013(9) -0.011(9) 0.018(11)
O3A 0.138(17) 0.130(17) 0.105(15) 0.004(14) -0.012(15) -0.018(15)
O4 0.203(17) 0.090(12) 0.107(12) -0.007(10) -0.072(13) 0.057(12)
O4A 0.098(14) 0.151(17) 0.075(12) -0.003(13) -0.049(11) 0.017(14)
N2 0.028(4) 0.046(5) 0.034(4) -0.001(4) 0.000(4) -0.015(4)
N3 0.023(4) 0.036(5) 0.039(4) -0.007(4) -0.002(3) -0.008(4)
N4 0.020(4) 0.042(5) 0.047(5) -0.009(4) 0.007(4) -0.008(4)
N5 0.027(4) 0.031(5) 0.041(4) -0.006(4) -0.003(3) -0.006(4)
N6 0.020(4) 0.035(5) 0.035(4) -0.010(4) 0.008(3) 0.000(4)
N7 0.024(4) 0.043(5) 0.042(5) -0.006(4) 0.003(4) -0.009(4)
C1 0.027(6) 0.045(6) 0.052(6) -0.008(5) -0.010(5) -0.010(5)
C2 0.035(6) 0.052(7) 0.064(7) -0.009(6) -0.024(5) -0.011(5)
C3 0.030(6) 0.070(8) 0.051(6) -0.013(6) -0.006(5) -0.027(6)
C4 0.035(6) 0.064(7) 0.051(6) -0.002(5) 0.002(5) -0.025(6)
C5 0.016(5) 0.053(6) 0.043(5) -0.021(5) 0.000(4) -0.010(5)
C6 0.028(5) 0.020(5) 0.049(6) -0.007(4) -0.004(4) -0.005(4)
C7 0.041(6) 0.054(7) 0.031(5) 0.002(5) -0.007(5) -0.022(5)
C8 0.029(5) 0.051(6) 0.031(5) -0.002(5) 0.005(4) -0.010(5)
C9 0.030(6) 0.061(7) 0.039(5) 0.003(5) 0.000(4) -0.012(5)
C10 0.015(5) 0.027(5) 0.049(6) -0.003(4) 0.012(4) 0.000(4)
C11 0.024(5) 0.043(6) 0.041(6) -0.001(5) -0.001(4) -0.011(5)
C12 0.034(6) 0.068(8) 0.047(6) -0.008(5) -0.002(5) -0.024(6)
C13 0.019(6) 0.068(8) 0.095(9) -0.011(7) -0.002(5) -0.028(5)
C14 0.032(6) 0.063(8) 0.058(7) -0.008(6) 0.010(5) -0.021(6)
C15 0.031(6) 0.050(7) 0.068(7) -0.006(6) 0.007(5) -0.006(5)
C16 0.034(6) 0.056(7) 0.041(6) -0.005(5) 0.004(5) -0.017(5)
C17 0.049(7) 0.163(13) 0.028(5) 0.019(7) -0.010(5) -0.056(8)
C18 0.051(7) 0.137(12) 0.042(6) 0.008(7) 0.009(5) -0.065(8)
C19 0.042(6) 0.065(7) 0.026(5) -0.001(5) -0.011(4) -0.026(5)
C20 0.034(6) 0.095(9) 0.042(6) 0.011(6) -0.008(5) -0.029(6)
C21 0.028(6) 0.083(9) 0.054(7) -0.004(6) 0.006(5) -0.010(6)
C22 0.045(7) 0.065(8) 0.060(6) -0.006(6) 0.002(5) -0.011(6)
C23 0.041(6) 0.033(6) 0.040(5) 0.005(5) -0.016(5) -0.014(5)
C24 0.034(6) 0.031(6) 0.052(6) -0.008(5) -0.009(5) 0.003(5)
C25 0.032(6) 0.048(7) 0.061(7) -0.015(6) -0.009(5) 0.008(5)
C26 0.032(6) 0.045(6) 0.044(6) -0.012(5) -0.004(5) 0.001(5)
C27 0.021(5) 0.036(6) 0.042(6) -0.011(5) 0.003(4) -0.003(4)
C28 0.012(5) 0.035(6) 0.040(5) 0.002(5) -0.001(4) -0.002(4)
C29 0.024(5) 0.051(7) 0.045(6) -0.016(5) 0.000(4) -0.012(5)
C30 0.033(6) 0.039(6) 0.039(5) 0.000(5) -0.003(5) -0.007(5)
C31 0.028(5) 0.030(5) 0.039(5) -0.006(4) 0.001(4) -0.004(4)
C32 0.018(5) 0.032(6) 0.053(6) -0.008(5) -0.001(4) -0.006(4)
C33 0.011(5) 0.035(6) 0.047(6) -0.016(5) 0.002(4) -0.005(4)
C34 0.033(6) 0.042(6) 0.050(6) -0.016(5) 0.001(5) -0.006(5)
C35 0.040(6) 0.032(6) 0.074(8) -0.008(6) -0.007(6) 0.003(5)
C36 0.048(7) 0.047(7) 0.061(7) -0.032(6) 0.010(5) 0.001(6)
C37 0.034(6) 0.055(7) 0.044(6) -0.011(5) 0.002(5) -0.018(5)
C38 0.036(6) 0.040(6) 0.044(6) -0.002(5) -0.001(5) -0.002(5)
C39 0.036(6) 0.041(6) 0.063(7) -0.008(5) 0.001(5) 0.002(5)
C40 0.061(8) 0.068(8) 0.043(6) -0.012(6) -0.015(6) -0.011(7)
C41 0.113(7) 0.083(6) 0.048(5) 0.002(5) -0.043(5) 0.002(6)
C42 0.079(10) 0.137(13) 0.054(8) -0.016(8) -0.042(7) 0.031(9)
C43 0.052(8) 0.090(9) 0.041(6) -0.006(6) -0.008(5) 0.012(7)
C44 0.117(11) 0.106(10) 0.087(10) -0.020(8) -0.027(8) -0.031(8)
C44A 0.091(11) 0.079(11) 0.075(11) -0.012(8) -0.020(8) 0.000(8)

loop_
_atom_type_symbol
_atom_type_description
_atom_type_scat_dispersion_real
_atom_type_scat_dispersion_imag
_atom_type_scat_source
C C 0.0033 0.0016 'International Tables Vol C Tables 4.2.6.8 and 6.1.1.4'
H H 0.0000 0.0000 'International Tables Vol C Tables 4.2.6.8 and 6.1.1.4'
Br Br -0.2901 2.4595 'International Tables Vol C Tables 4.2.6.8 and 6.1.1.4'
Fe Fe 0.3463 0.8444 'International Tables Vol C Tables 4.2.6.8 and 6.1.1.4'
N N 0.0061 0.0033 'International Tables Vol C Tables 4.2.6.8 and 6.1.1.4'
O O 0.0106 0.0060 'International Tables Vol C Tables 4.2.6.8 and 6.1.1.4'
S S 0.1246 0.1234 'International Tables Vol C Tables 4.2.6.8 and 6.1.1.4'

loop_
_geom_angle_atom_site_label_1
_geom_angle_atom_site_label_2
_geom_angle_atom_site_label_3
_geom_angle
_geom_angle_site_symmetry_1
_geom_angle_site_symmetry_3
_geom_angle_publ_flag
N3 Fe1 N2 80.6(3) . . ?
N3 Fe1 N4 80.5(3) . . ?
N3 Fe1 N5 99.3(3) . . ?
N3 Fe1 N6 176.6(3) . . ?
N3 Fe1 N7 99.3(3) . . ?
N4 Fe1 N2 161.1(3) . . ?
N4 Fe1 N7 92.0(3) . . ?
N5 Fe1 N2 91.4(3) . . ?
N5 Fe1 N4 91.1(3) . . ?
N5 Fe1 N7 161.4(3) . . ?
N6 Fe1 N2 96.0(3) . . ?
N6 Fe1 N4 102.9(3) . . ?
N6 Fe1 N5 81.1(3) . . ?
N6 Fe1 N7 80.3(3) . . ?
N7 Fe1 N2 91.6(3) . . ?
O3A S0 O4A 112.8(16) . . ?
O3A S0 C41 102.0(16) . . ?
O4A S0 C41 105.9(13) . . ?
C44A S0 O3A 112.0(18) . . ?
C44A S0 O4A 112.0(18) . . ?
C44A S0 C41 111.5(17) . . ?
O1 S004 C19 107.2(4) . . ?
O1 S004 C22 108.1(4) . . ?
O2 S004 O1 118.2(4) . . ?
O2 S004 C19 108.0(4) . . ?
O2 S004 C22 109.1(5) . . ?
C22 S004 C19 105.5(5) . . ?
O3 S006 O4 113.7(14) . . ?
O3 S006 C41 107.2(11) . . ?
O4 S006 C41 106.5(11) . . ?
C44 S006 O3 112.2(16) . . ?
C44 S006 O4 111.0(17) . . ?
C44 S006 C41 105.6(13) . . ?
C1 N2 Fe1 127.5(6) . . ?
C1 N2 C5 118.5(7) . . ?
C5 N2 Fe1 114.1(5) . . ?
C6 N3 Fe1 121.1(6) . . ?
C6 N3 C10 118.4(7) . . ?
C10 N3 Fe1 120.4(5) . . ?
C11 N4 Fe1 115.1(5) . . ?
C15 N4 Fe1 126.2(7) . . ?
C15 N4 C11 118.7(8) . . ?
C23 N5 Fe1 128.7(6) . . ?
C23 N5 C27 116.3(8) . . ?
C27 N5 Fe1 114.9(6) . . ?
C28 N6 Fe1 118.7(6) . . ?
C28 N6 C32 123.0(7) . . ?
C32 N6 Fe1 117.4(6) . . ?
C33 N7 Fe1 115.7(6) . . ?
C37 N7 Fe1 126.9(6) . . ?
C37 N7 C33 117.4(8) . . ?
N2 C1 H1 119.6 . . ?
N2 C1 C2 120.8(8) . . ?
C2 C1 H1 119.6 . . ?
C1 C2 H2 119.6 . . ?
C3 C2 C1 120.8(9) . . ?
C3 C2 H2 119.6 . . ?
C2 C3 H3 121.3 . . ?
C4 C3 C2 117.3(8) . . ?
C4 C3 H3 121.3 . . ?
C3 C4 H4 119.6 . . ?
C3 C4 C5 120.7(8) . . ?
C5 C4 H4 119.6 . . ?
N2 C5 C4 121.8(8) . . ?
N2 C5 C6 113.8(7) . . ?
C4 C5 C6 124.4(8) . . ?
N3 C6 C5 110.3(7) . . ?
C7 C6 N3 122.2(8) . . ?
C7 C6 C5 127.5(8) . . ?
C6 C7 H7 119.8 . . ?
C6 C7 C8 120.4(8) . . ?
C8 C7 H7 119.8 . . ?
C7 C8 C9 118.1(8) . . ?
C7 C8 C16 121.3(8) . . ?
C9 C8 C16 120.5(8) . . ?
C8 C9 H9 120.2 . . ?
C10 C9 C8 119.6(9) . . ?
C10 C9 H9 120.2 . . ?
N3 C10 C9 121.3(8) . . ?
N3 C10 C11 110.6(7) . . ?
C9 C10 C11 128.1(9) . . ?
N4 C11 C10 113.3(8) . . ?
N4 C11 C12 121.4(8) . . ?
C12 C11 C10 125.2(8) . . ?
C11 C12 H12 120.3 . . ?
C13 C12 C11 119.5(9) . . ?
C13 C12 H12 120.3 . . ?
C12 C13 H13 120.2 . . ?
C12 C13 C14 119.6(9) . . ?
C14 C13 H13 120.2 . . ?
C13 C14 H14 120.6 . . ?
C13 C14 C15 118.8(9) . . ?
C15 C14 H14 120.6 . . ?
N4 C15 C14 121.9(9) . . ?
N4 C15 H15 119.1 . . ?
C14 C15 H15 119.1 . . ?
C17 C16 C8 119.2(8) . . ?
C17 C16 C21 118.3(8) . . ?
C21 C16 C8 122.4(8) . . ?
C16 C17 H17 119.8 . . ?
C18 C17 C16 120.4(9) . . ?
C18 C17 H17 119.8 . . ?
C17 C18 H18 119.5 . . ?
C17 C18 C19 120.9(9) . . ?
C19 C18 H18 119.5 . . ?
C18 C19 S004 121.3(7) . . ?
C20 C19 S004 118.2(7) . . ?
C20 C19 C18 120.4(8) . . ?
C19 C20 H20 120.6 . . ?
C19 C20 C21 118.9(9) . . ?
C21 C20 H20 120.6 . . ?
C16 C21 H21 119.5 . . ?
C20 C21 C16 121.0(9) . . ?
C20 C21 H21 119.5 . . ?
S004 C22 H22A 109.5 . . ?
S004 C22 H22B 109.5 . . ?
S004 C22 H22C 109.5 . . ?
H22A C22 H22B 109.5 . . ?
H22A C22 H22C 109.5 . . ?
H22B C22 H22C 109.5 . . ?
N5 C23 H23 117.8 . . ?
N5 C23 C24 124.4(9) . . ?
C24 C23 H23 117.8 . . ?
C23 C24 H24 120.3 . . ?
C23 C24 C25 119.5(9) . . ?
C25 C24 H24 120.3 . . ?
C24 C25 H25 120.6 . . ?
C24 C25 C26 118.8(10) . . ?
C26 C25 H25 120.6 . . ?
C25 C26 H26 120.7 . . ?
C27 C26 C25 118.5(9) . . ?
C27 C26 H26 120.7 . . ?
N5 C27 C26 122.3(8) . . ?
N5 C27 C28 112.7(8) . . ?
C26 C27 C28 125.0(8) . . ?
N6 C28 C27 111.9(7) . . ?
N6 C28 C29 121.2(8) . . ?
C29 C28 C27 126.7(9) . . ?
C28 C29 H29 120.4 . . ?
C28 C29 C30 119.3(9) . . ?
C30 C29 H29 120.4 . . ?
C29 C30 C31 117.5(8) . . ?
C29 C30 C38 121.9(9) . . ?
C31 C30 C38 120.5(8) . . ?
C30 C31 H31 119.9 . . ?
C32 C31 C30 120.3(8) . . ?
C32 C31 H31 119.9 . . ?
N6 C32 C31 118.5(9) . . ?
N6 C32 C33 113.4(8) . . ?
C31 C32 C33 128.0(8) . . ?
N7 C33 C32 112.2(8) . . ?
N7 C33 C34 121.0(8) . . ?
C34 C33 C32 126.8(8) . . ?
C33 C34 H34 119.2 . . ?
C33 C34 C35 121.6(9) . . ?
C35 C34 H34 119.2 . . ?
C34 C35 H35 120.9 . . ?
C36 C35 C34 118.2(9) . . ?
C36 C35 H35 120.9 . . ?
C35 C36 H36 120.9 . . ?
C35 C36 C37 118.2(9) . . ?
C37 C36 H36 120.9 . . ?
N7 C37 C36 123.6(9) . . ?
N7 C37 H37 118.2 . . ?
C36 C37 H37 118.2 . . ?
C39 C38 C30 122.2(9) . . ?
C43 C38 C30 121.2(9) . . ?
C43 C38 C39 116.5(9) . . ?
C38 C39 H39 118.7 . . ?
C40 C39 C38 122.7(10) . . ?
C40 C39 H39 118.7 . . ?
C39 C40 H40 121.1 . . ?
C41 C40 C39 117.7(11) . . ?
C41 C40 H40 121.1 . . ?
C40 C41 S0 121.4(13) . . ?
C40 C41 S006 117.9(12) . . ?
C40 C41 C42 121.1(10) . . ?
C42 C41 S0 117.4(12) . . ?
C42 C41 S006 121.0(12) . . ?
C41 C42 H42 120.2 . . ?
C43 C42 C41 119.6(11) . . ?
C43 C42 H42 120.2 . . ?
C38 C43 H43 118.8 . . ?
C42 C43 C38 122.4(11) . . ?
C42 C43 H43 118.8 . . ?
S006 C44 H44A 109.5 . . ?
S006 C44 H44B 109.5 . . ?
S006 C44 H44C 109.5 . . ?
H44A C44 H44B 109.5 . . ?
H44A C44 H44C 109.5 . . ?
H44B C44 H44C 109.5 . . ?
S0 C44A H44D 109.5 . . ?
S0 C44A H44E 109.5 . . ?
S0 C44A H44F 109.5 . . ?
H44D C44A H44E 109.5 . . ?
H44D C44A H44F 109.5 . . ?
H44E C44A H44F 109.5 . . ?

loop_
_geom_bond_atom_site_label_1
_geom_bond_atom_site_label_2
_geom_bond_distance
_geom_bond_site_symmetry_2
_geom_bond_publ_flag
Fe1 N2 1.994(7) . ?
Fe1 N3 1.847(7) . ?
Fe1 N4 1.972(7) . ?
Fe1 N5 1.960(7) . ?
Fe1 N6 1.893(6) . ?
Fe1 N7 1.972(8) . ?
S0 O3A 1.54(2) . ?
S0 O4A 1.55(2) . ?
S0 C41 1.780(16) . ?
S0 C44A 1.47(2) . ?
S004 O1 1.444(7) . ?
S004 O2 1.420(7) . ?
S004 C19 1.764(8) . ?
S004 C22 1.735(10) . ?
S006 O3 1.512(18) . ?
S006 O4 1.558(18) . ?
S006 C41 1.776(14) . ?
S006 C44 1.48(2) . ?
N2 C1 1.352(10) . ?
N2 C5 1.360(10) . ?
N3 C6 1.362(10) . ?
N3 C10 1.370(10) . ?
N4 C11 1.355(10) . ?
N4 C15 1.353(10) . ?
N5 C23 1.332(10) . ?
N5 C27 1.352(10) . ?
N6 C28 1.326(11) . ?
N6 C32 1.350(10) . ?
N7 C33 1.348(10) . ?
N7 C37 1.339(11) . ?
C1 H1 0.9300 . ?
C1 C2 1.392(11) . ?
C2 H2 0.9300 . ?
C2 C3 1.388(12) . ?
C3 H3 0.9300 . ?
C3 C4 1.372(12) . ?
C4 H4 0.9300 . ?
C4 C5 1.380(11) . ?
C5 C6 1.464(11) . ?
C6 C7 1.356(11) . ?
C7 H7 0.9300 . ?
C7 C8 1.393(12) . ?
C8 C9 1.395(11) . ?
C8 C16 1.499(11) . ?
C9 H9 0.9300 . ?
C9 C10 1.386(11) . ?
C10 C11 1.449(11) . ?
C11 C12 1.386(12) . ?
C12 H12 0.9300 . ?
C12 C13 1.371(12) . ?
C13 H13 0.9300 . ?
C13 C14 1.382(13) . ?
C14 H14 0.9300 . ?
C14 C15 1.388(13) . ?
C15 H15 0.9300 . ?
C16 C17 1.375(12) . ?
C16 C21 1.389(12) . ?
C17 H17 0.9300 . ?
C17 C18 1.353(12) . ?
C18 H18 0.9300 . ?
C18 C19 1.366(12) . ?
C19 C20 1.362(12) . ?
C20 H20 0.9300 . ?
C20 C21 1.377(12) . ?
C21 H21 0.9300 . ?
C22 H22A 0.9600 . ?
C22 H22B 0.9600 . ?
C22 H22C 0.9600 . ?
C23 H23 0.9300 . ?
C23 C24 1.344(12) . ?
C24 H24 0.9300 . ?
C24 C25 1.346(12) . ?
C25 H25 0.9300 . ?
C25 C26 1.391(12) . ?
C26 H26 0.9300 . ?
C26 C27 1.372(12) . ?
C27 C28 1.481(11) . ?
C28 C29 1.388(11) . ?
C29 H29 0.9300 . ?
C29 C30 1.403(12) . ?
C30 C31 1.422(12) . ?
C30 C38 1.468(12) . ?
C31 H31 0.9300 . ?
C31 C32 1.404(11) . ?
C32 C33 1.446(12) . ?
C33 C34 1.361(12) . ?
C34 H34 0.9300 . ?
C34 C35 1.370(13) . ?
C35 H35 0.9300 . ?
C35 C36 1.360(12) . ?
C36 H36 0.9300 . ?
C36 C37 1.386(13) . ?
C37 H37 0.9300 . ?
C38 C39 1.401(13) . ?
C38 C43 1.383(13) . ?
C39 H39 0.9300 . ?
C39 C40 1.392(12) . ?
C40 H40 0.9300 . ?
C40 C41 1.370(16) . ?
C41 C42 1.392(17) . ?
C42 H42 0.9300 . ?
C42 C43 1.357(14) . ?
C43 H43 0.9300 . ?
C44 H44A 0.9600 . ?
C44 H44B 0.9600 . ?
C44 H44C 0.9600 . ?
C44A H44D 0.9600 . ?
C44A H44E 0.9600 . ?
C44A H44F 0.9600 . ?

loop_
_geom_torsion_atom_site_label_1
_geom_torsion_atom_site_label_2
_geom_torsion_atom_site_label_3
_geom_torsion_atom_site_label_4
_geom_torsion
_geom_torsion_site_symmetry_1
_geom_torsion_site_symmetry_2
_geom_torsion_site_symmetry_3
_geom_torsion_site_symmetry_4
_geom_torsion_publ_flag
Fe1 N2 C1 C2 179.4(7) . . . . ?
Fe1 N2 C5 C4 -179.0(7) . . . . ?
Fe1 N2 C5 C6 2.5(10) . . . . ?
Fe1 N3 C6 C5 2.1(10) . . . . ?
Fe1 N3 C6 C7 -177.3(7) . . . . ?
Fe1 N3 C10 C9 175.8(7) . . . . ?
Fe1 N3 C10 C11 -2.9(10) . . . . ?
Fe1 N4 C11 C10 -1.7(10) . . . . ?
Fe1 N4 C11 C12 179.5(8) . . . . ?
Fe1 N4 C15 C14 -178.3(8) . . . . ?
Fe1 N5 C23 C24 -175.2(7) . . . . ?
Fe1 N5 C27 C26 174.2(7) . . . . ?
Fe1 N5 C27 C28 -7.4(9) . . . . ?
Fe1 N6 C28 C27 -7.2(10) . . . . ?
Fe1 N6 C28 C29 167.8(6) . . . . ?
Fe1 N6 C32 C31 -167.1(6) . . . . ?
Fe1 N6 C32 C33 10.5(9) . . . . ?
Fe1 N7 C33 C32 -2.1(9) . . . . ?
Fe1 N7 C33 C34 178.7(6) . . . . ?
Fe1 N7 C37 C36 -179.2(7) . . . . ?
S0 C41 C42 C43 178.8(13) . . . . ?
S004 C19 C20 C21 175.2(9) . . . . ?
S006 C41 C42 C43 -177.0(12) . . . . ?
O1 S004 C19 C18 58.7(11) . . . . ?
O1 S004 C19 C20 -119.0(9) . . . . ?
O2 S004 C19 C18 -172.9(10) . . . . ?
O2 S004 C19 C20 9.4(11) . . . . ?
O3 S006 C41 C40 -8.6(18) . . . . ?
O3 S006 C41 C42 171.5(16) . . . . ?
O3A S0 C41 C40 -85.9(18) . . . . ?
O3A S0 C41 C42 98(2) . . . . ?
O4 S006 C41 C40 -130.7(17) . . . . ?
O4 S006 C41 C42 49(2) . . . . ?
O4A S0 C41 C40 155.9(18) . . . . ?
O4A S0 C41 C42 -20(2) . . . . ?
N2 Fe1 N3 C6 -0.7(6) . . . . ?
N2 Fe1 N3 C10 -179.0(7) . . . . ?
N2 Fe1 N6 C28 -87.7(7) . . . . ?
N2 Fe1 N6 C32 81.5(7) . . . . ?
N2 C1 C2 C3 -0.5(15) . . . . ?
N2 C5 C6 N3 -2.9(11) . . . . ?
N2 C5 C6 C7 176.5(9) . . . . ?
N3 C6 C7 C8 2.0(14) . . . . ?
N3 C10 C11 N4 2.8(11) . . . . ?
N3 C10 C11 C12 -178.4(10) . . . . ?
N4 Fe1 N3 C6 179.9(7) . . . . ?
N4 Fe1 N3 C10 1.6(7) . . . . ?
N4 Fe1 N6 C28 91.8(7) . . . . ?
N4 Fe1 N6 C32 -99.0(6) . . . . ?
N4 C11 C12 C13 -3.3(16) . . . . ?
N5 Fe1 N3 C6 -90.6(7) . . . . ?
N5 Fe1 N3 C10 91.2(7) . . . . ?
N5 Fe1 N6 C28 2.7(6) . . . . ?
N5 Fe1 N6 C32 171.9(7) . . . . ?
N5 C23 C24 C25 2.6(14) . . . . ?
N5 C27 C28 N6 9.3(11) . . . . ?
N5 C27 C28 C29 -165.4(8) . . . . ?
N6 C28 C29 C30 -3.1(13) . . . . ?
N6 C32 C33 N7 -5.1(10) . . . . ?
N6 C32 C33 C34 174.0(8) . . . . ?
N7 Fe1 N3 C6 89.4(7) . . . . ?
N7 Fe1 N3 C10 -88.9(7) . . . . ?
N7 Fe1 N6 C28 -178.4(7) . . . . ?
N7 Fe1 N6 C32 -9.1(6) . . . . ?
N7 C33 C34 C35 -0.5(14) . . . . ?
C1 N2 C5 C4 0.3(13) . . . . ?
C1 N2 C5 C6 -178.3(8) . . . . ?
C1 C2 C3 C4 0.4(15) . . . . ?
C2 C3 C4 C5 0.1(16) . . . . ?
C3 C4 C5 N2 -0.5(15) . . . . ?
C3 C4 C5 C6 177.9(10) . . . . ?
C4 C5 C6 N3 178.6(9) . . . . ?
C4 C5 C6 C7 -2.0(16) . . . . ?
C5 N2 C1 C2 0.2(13) . . . . ?
C5 C6 C7 C8 -177.3(9) . . . . ?
C6 N3 C10 C9 -2.5(13) . . . . ?
C6 N3 C10 C11 178.8(7) . . . . ?
C6 C7 C8 C9 -3.5(15) . . . . ?
C6 C7 C8 C16 176.0(9) . . . . ?
C7 C8 C9 C10 2.1(14) . . . . ?
C7 C8 C16 C17 -23.6(16) . . . . ?
C7 C8 C16 C21 160.1(10) . . . . ?
C8 C9 C10 N3 0.9(14) . . . . ?
C8 C9 C10 C11 179.4(9) . . . . ?
C8 C16 C17 C18 -178.6(11) . . . . ?
C8 C16 C21 C20 177.9(10) . . . . ?
C9 C8 C16 C17 155.9(11) . . . . ?
C9 C8 C16 C21 -20.4(15) . . . . ?
C9 C10 C11 N4 -175.8(9) . . . . ?
C9 C10 C11 C12 3.0(16) . . . . ?
C10 N3 C6 C5 -179.5(8) . . . . ?
C10 N3 C6 C7 1.0(13) . . . . ?
C10 C11 C12 C13 178.0(9) . . . . ?
C11 N4 C15 C14 -1.2(14) . . . . ?
C11 C12 C13 C14 3.6(16) . . . . ?
C12 C13 C14 C15 -2.8(16) . . . . ?
C13 C14 C15 N4 1.6(16) . . . . ?
C15 N4 C11 C10 -179.1(8) . . . . ?
C15 N4 C11 C12 2.0(14) . . . . ?
C16 C8 C9 C10 -177.4(9) . . . . ?
C16 C17 C18 C19 1(2) . . . . ?
C17 C16 C21 C20 1.6(17) . . . . ?
C17 C18 C19 S004 -175.7(11) . . . . ?
C17 C18 C19 C20 2(2) . . . . ?
C18 C19 C20 C21 -2.5(18) . . . . ?
C19 C20 C21 C16 0.7(18) . . . . ?
C21 C16 C17 C18 -2.2(19) . . . . ?
C22 S004 C19 C18 -56.3(11) . . . . ?
C22 S004 C19 C20 126.0(10) . . . . ?
C23 N5 C27 C26 -2.2(13) . . . . ?
C23 N5 C27 C28 176.2(7) . . . . ?
C23 C24 C25 C26 -4.1(15) . . . . ?
C24 C25 C26 C27 2.6(15) . . . . ?
C25 C26 C27 N5 0.6(14) . . . . ?
C25 C26 C27 C28 -177.6(8) . . . . ?
C26 C27 C28 N6 -172.3(8) . . . . ?
C26 C27 C28 C29 12.9(15) . . . . ?
C27 N5 C23 C24 0.6(13) . . . . ?
C27 C28 C29 C30 171.2(8) . . . . ?
C28 N6 C32 C31 1.6(12) . . . . ?
C28 N6 C32 C33 179.3(7) . . . . ?
C28 C29 C30 C31 5.8(13) . . . . ?
C28 C29 C30 C38 -170.9(8) . . . . ?
C29 C30 C31 C32 -5.0(12) . . . . ?
C29 C30 C38 C39 -24.8(14) . . . . ?
C29 C30 C38 C43 151.0(10) . . . . ?
C30 C31 C32 N6 1.4(12) . . . . ?
C30 C31 C32 C33 -175.9(8) . . . . ?
C30 C38 C39 C40 178.9(9) . . . . ?
C30 C38 C43 C42 -178.6(11) . . . . ?
C31 C30 C38 C39 158.6(9) . . . . ?
C31 C30 C38 C43 -25.6(14) . . . . ?
C31 C32 C33 N7 172.3(8) . . . . ?
C31 C32 C33 C34 -8.6(15) . . . . ?
C32 N6 C28 C27 -175.8(7) . . . . ?
C32 N6 C28 C29 -0.8(13) . . . . ?
C32 C33 C34 C35 -179.5(8) . . . . ?
C33 N7 C37 C36 -0.3(13) . . . . ?
C33 C34 C35 C36 1.8(14) . . . . ?
C34 C35 C36 C37 -2.3(14) . . . . ?
C35 C36 C37 N7 1.6(15) . . . . ?
C37 N7 C33 C32 178.9(7) . . . . ?
C37 N7 C33 C34 -0.2(12) . . . . ?
C38 C30 C31 C32 171.8(8) . . . . ?
C38 C39 C40 C41 -0.4(16) . . . . ?
C39 C38 C43 C42 -2.5(17) . . . . ?
C39 C40 C41 S0 -178.3(12) . . . . ?
C39 C40 C41 S006 177.4(10) . . . . ?
C39 C40 C41 C42 -2.7(19) . . . . ?
C40 C41 C42 C43 3(2) . . . . ?
C41 C42 C43 C38 0(2) . . . . ?
C43 C38 C39 C40 2.9(15) . . . . ?
C44 S006 C41 C40 111.2(18) . . . . ?
C44 S006 C41 C42 -69(2) . . . . ?
C44A S0 C41 C40 34(3) . . . . ?
C44A S0 C41 C42 -142(2) . . . . ?

loop_
_smtbx_masks_void_nr
_smtbx_masks_void_average_x
_smtbx_masks_void_average_y
_smtbx_masks_void_average_z
_smtbx_masks_void_volume
_smtbx_masks_void_count_electrons
_smtbx_masks_void_content
1 -0.102 0.278 0.598 37.4 11.5 '1.2 H2O'
2 0.045 0.288 -0.009 37.9 9.7 '1 H2O'
3 -0.045 0.712 0.009 37.9 11.8 '1 H2O'
4 0.102 0.722 0.402 37.4 10.2 '1.2 H2O'
